data_4107045
loop_
_publ_author_name
'Gregory R. Fulmer'
'Alexandra N. Herndon'
'Werner Kaminsky'
'Richard A. Kemp'
'Karen I. Goldberg'

_publ_contact_author_address
;
Department of Chemistry, BOX 351700
University of Washington
Seattle, WA 98195, USA
;
_publ_contact_author_email kaminsky@chem.washington.edu
_publ_contact_author_fax 00(206)6858665
_publ_contact_author_name 'Werner Kaminsky'
_publ_contact_author_phone 00(206)5437585
_publ_section_title
;
 Hydrogenolysis of Palladium(II) Hydroxide, Phenoxide, and Alkoxide
 Complexes
;
_journal_name_full 'Journal of the American Chemical Society'
_journal_page_first 17713
_journal_page_last 17726
_journal_paper_doi 10.1021/ja205824q
_journal_volume 133
_journal_year 2011
_chemical_formula_moiety 'C29 H54 O P2 Pd'
_chemical_formula_sum 'C29 H54 O P2 Pd'
_chemical_formula_weight 587.06
_chemical_name_common (tBuPCP)PdOCH2C(CH3)3
_chemical_name_systematic (7)
_space_group_IT_number 2
_symmetry_cell_setting triclinic
_symmetry_Int_Tables_number 2
_symmetry_space_group_name_Hall '-P 1'
_symmetry_space_group_name_H-M 'P -1'
_atom_sites_solution_hydrogens geom
_atom_sites_solution_primary direct
_atom_sites_solution_secondary difmap
_audit_conform_dict_location ftp://ftp.iucr.org/pub/cif_core.dic
_audit_conform_dict_name cif_core.dic
_audit_conform_dict_version 2.4
_audit_creation_date 2010-03-08T14:16:58-00:00
_audit_creation_method 'WinGX routine CIF_UPDATE'
_cell_angle_alpha 87.864(2)
_cell_angle_beta 89.5790(10)
_cell_angle_gamma 68.3870(10)
_cell_formula_units_Z 4
_cell_length_a 11.2995(3)
_cell_length_b 11.4570(3)
_cell_length_c 25.5594(7)
_cell_measurement_reflns_used 375
_cell_measurement_temperature 100(2)
_cell_measurement_theta_max 20
_cell_measurement_theta_min 3
_cell_volume 3074.03(14)
_computing_cell_refinement 'SAINT (Bruker, 2007)'
_computing_data_collection 'APEX2 (Bruker, 2007)'
_computing_data_reduction 'SAINT (Bruker, 2007)'
_computing_molecular_graphics 'ORTEP-3 for Windows (Farrugia, 1997)'
_computing_publication_material 'SHELXL-97 (Sheldrick, 1997)'
_computing_structure_refinement 'SHELXL-97 (Sheldrick, 2008)'
_computing_structure_solution 'SHELXS97 (Sheldrick, 1997)'
_diffrn_ambient_temperature 100(2)
_diffrn_measured_fraction_theta_full 0.942
_diffrn_measured_fraction_theta_max 0.694
_diffrn_measurement_device_type 'Bruker APEXII CCD area-detector'
_diffrn_measurement_method '\f and \w scans'
_diffrn_radiation_monochromator graphite
_diffrn_radiation_type MoK\a
_diffrn_radiation_wavelength 0.71073
_diffrn_reflns_av_R_equivalents 0.0547
_diffrn_reflns_av_unetI/netI 0.0862
_diffrn_reflns_limit_h_max 17
_diffrn_reflns_limit_h_min -17
_diffrn_reflns_limit_k_max 17
_diffrn_reflns_limit_k_min -17
_diffrn_reflns_limit_l_max 39
_diffrn_reflns_limit_l_min -39
_diffrn_reflns_number 16595
_diffrn_reflns_theta_full 25
_diffrn_reflns_theta_max 33.38
_diffrn_reflns_theta_min 1.59
_diffrn_source 'fine-focus sealed tube'
_exptl_absorpt_coefficient_mu 0.726
_exptl_absorpt_correction_T_max 0.7465
_exptl_absorpt_correction_T_min 0.6823
_exptl_absorpt_correction_type multi-scan
_exptl_absorpt_process_details twinabs
_exptl_crystal_colour colorless
_exptl_crystal_density_diffrn 1.268
_exptl_crystal_description 'cut block'
_exptl_crystal_F_000 1248
_exptl_crystal_size_max 0.3
_exptl_crystal_size_mid 0.27
_exptl_crystal_size_min 0.2
_refine_diff_density_max 0.77
_refine_diff_density_min -1.07
_refine_diff_density_rms 0.12
_refine_ls_extinction_method none
_refine_ls_goodness_of_fit_ref 1.032
_refine_ls_hydrogen_treatment constr
_refine_ls_matrix_type full
_refine_ls_number_parameters 625
_refine_ls_number_reflns 16595
_refine_ls_number_restraints 0
_refine_ls_restrained_S_all 1.032
_refine_ls_R_factor_all 0.0948
_refine_ls_R_factor_gt 0.0507
_refine_ls_shift/su_max 0.002
_refine_ls_shift/su_mean 0
_refine_ls_structure_factor_coef Fsqd
_refine_ls_weighting_details 'calc w=1/[\s^2^(Fo^2^)+(0.0192P)^2^+4.5893P] where P=(Fo^2^+2Fc^2^)/3'
_refine_ls_weighting_scheme calc
_refine_ls_wR_factor_gt 0.0767
_refine_ls_wR_factor_ref 0.0832
_reflns_number_gt 11375
_reflns_number_total 16595
_reflns_threshold_expression >2\s(I)
_cod_data_source_file ja205824q_si_003_4.cif
_cod_data_source_block (7)
_cod_database_code 4107045

loop_
_symmetry_equiv_pos_as_xyz
'x, y, z'
'-x, -y, -z'

loop_
_atom_site_label
_atom_site_type_symbol
_atom_site_fract_x
_atom_site_fract_y
_atom_site_fract_z
_atom_site_U_iso_or_equiv
_atom_site_adp_type
_atom_site_occupancy
_atom_site_symmetry_multiplicity
_atom_site_calc_flag
_atom_site_refinement_flags
Pd1 Pd 0.31204(2) 0.41975(2) 0.127338(9) 0.00973(6) Uani 1 1 d .
Pd2 Pd 0.80678(2) 0.44606(2) 0.373498(9) 0.00948(6) Uani 1 1 d .
P1 P 0.50906(7) 0.25809(7) 0.11999(3) 0.01185(16) Uani 1 1 d .
P2 P 0.14943(8) 0.61022(7) 0.13278(3) 0.01135(16) Uani 1 1 d .
P3 P 1.00293(7) 0.28330(7) 0.38361(3) 0.01190(16) Uani 1 1 d .
P4 P 0.64285(7) 0.63717(7) 0.36618(3) 0.01104(16) Uani 1 1 d .
O1 O 0.1932(2) 0.31848(19) 0.13694(8) 0.0155(5) Uani 1 1 d .
C2 C 0.1768(3) 0.2408(3) 0.09983(12) 0.0146(6) Uani 1 1 d .
H2A H 0.2613 0.1829 0.0885 0.018 Uiso 1 1 calc R
H2B H 0.1327 0.2925 0.0688 0.018 Uiso 1 1 calc R
C3 C 0.0988(3) 0.1630(3) 0.12084(12) 0.0155(7) Uani 1 1 d .
C4 C 0.1649(3) 0.0796(3) 0.16832(12) 0.0189(7) Uani 1 1 d .
H4A H 0.1116 0.0349 0.1821 0.028 Uiso 1 1 calc R
H4B H 0.178 0.1319 0.1955 0.028 Uiso 1 1 calc R
H4C H 0.2474 0.0187 0.1577 0.028 Uiso 1 1 calc R
C5 C -0.0331(3) 0.2505(3) 0.13714(15) 0.0262(8) Uani 1 1 d .
H5A H -0.0796 0.2986 0.1063 0.039 Uiso 1 1 calc R
H5B H -0.0248 0.3084 0.1629 0.039 Uiso 1 1 calc R
H5C H -0.0797 0.2008 0.1527 0.039 Uiso 1 1 calc R
C6 C 0.0860(4) 0.0817(3) 0.07684(14) 0.0286(8) Uani 1 1 d .
H6A H 0.1709 0.0267 0.0658 0.043 Uiso 1 1 calc R
H6B H 0.041 0.1358 0.0471 0.043 Uiso 1 1 calc R
H6C H 0.038 0.0304 0.0894 0.043 Uiso 1 1 calc R
C7 C 0.4189(3) 0.5279(3) 0.12791(11) 0.0122(6) Uani 1 1 d .
C8 C 0.5513(3) 0.4735(3) 0.13465(11) 0.0127(6) Uani 1 1 d .
C9 C 0.6110(3) 0.3341(3) 0.14657(13) 0.0152(7) Uani 1 1 d .
H9A H 0.6207 0.3175 0.1849 0.018 Uiso 1 1 calc R
H9B H 0.6965 0.2998 0.1306 0.018 Uiso 1 1 calc R
C10 C 0.5664(3) 0.2212(3) 0.05138(12) 0.0166(7) Uani 1 1 d .
C11 C 0.5637(3) 0.3449(3) 0.02432(13) 0.0238(8) Uani 1 1 d .
H11A H 0.6268 0.372 0.0409 0.036 Uiso 1 1 calc R
H11B H 0.4788 0.4099 0.0277 0.036 Uiso 1 1 calc R
H11C H 0.5839 0.3314 -0.0129 0.036 Uiso 1 1 calc R
C12 C 0.7016(3) 0.1225(3) 0.04799(14) 0.0291(9) Uani 1 1 d .
H12A H 0.7023 0.0411 0.0615 0.044 Uiso 1 1 calc R
H12B H 0.7598 0.1479 0.0689 0.044 Uiso 1 1 calc R
H12C H 0.7291 0.1155 0.0114 0.044 Uiso 1 1 calc R
C13 C 0.4735(3) 0.1789(3) 0.02118(13) 0.0234(8) Uani 1 1 d .
H13A H 0.4993 0.1682 -0.0156 0.035 Uiso 1 1 calc R
H13B H 0.3874 0.2425 0.0233 0.035 Uiso 1 1 calc R
H13C H 0.4744 0.0989 0.0365 0.035 Uiso 1 1 calc R
C14 C 0.5465(3) 0.1129(3) 0.16384(12) 0.0145(6) Uani 1 1 d .
C15 C 0.6857(3) 0.0553(3) 0.18215(14) 0.0219(7) Uani 1 1 d .
H15A H 0.6974 -0.0181 0.2055 0.033 Uiso 1 1 calc R
H15B H 0.7074 0.1177 0.201 0.033 Uiso 1 1 calc R
H15C H 0.7412 0.0294 0.1517 0.033 Uiso 1 1 calc R
C16 C 0.4597(3) 0.1565(3) 0.21163(12) 0.0201(7) Uani 1 1 d .
H16A H 0.3708 0.1941 0.2 0.03 Uiso 1 1 calc R
H16B H 0.4827 0.2189 0.2299 0.03 Uiso 1 1 calc R
H16C H 0.4705 0.0842 0.2354 0.03 Uiso 1 1 calc R
C17 C 0.5132(3) 0.0110(3) 0.13788(13) 0.0211(7) Uani 1 1 d .
H17A H 0.5187 -0.0559 0.1639 0.032 Uiso 1 1 calc R
H17B H 0.5731 -0.0239 0.1095 0.032 Uiso 1 1 calc R
H17C H 0.4265 0.0473 0.1236 0.032 Uiso 1 1 calc R
C18 C 0.6260(3) 0.5460(3) 0.13258(12) 0.0152(7) Uani 1 1 d .
H18 H 0.7157 0.5066 0.1366 0.018 Uiso 1 1 calc R
C19 C 0.5714(3) 0.6756(3) 0.12475(12) 0.0164(7) Uani 1 1 d .
H19 H 0.6233 0.7246 0.1222 0.02 Uiso 1 1 calc R
C20 C 0.4409(3) 0.7322(3) 0.12073(12) 0.0137(7) Uani 1 1 d .
H20 H 0.4025 0.8211 0.1171 0.016 Uiso 1 1 calc R
C21 C 0.3650(3) 0.6606(3) 0.12192(11) 0.0119(6) Uani 1 1 d .
C22 C 0.2233(3) 0.7241(3) 0.11482(12) 0.0143(6) Uani 1 1 d .
H22A H 0.2028 0.7538 0.0779 0.017 Uiso 1 1 calc R
H22B H 0.1904 0.7975 0.1373 0.017 Uiso 1 1 calc R
C23 C 0.0921(3) 0.6429(3) 0.20143(12) 0.0162(7) Uani 1 1 d .
C24 C -0.0182(3) 0.7686(3) 0.20740(14) 0.0241(8) Uani 1 1 d .
H24A H -0.0351 0.7842 0.2447 0.036 Uiso 1 1 calc R
H24B H -0.0945 0.766 0.1903 0.036 Uiso 1 1 calc R
H24C H 0.0044 0.8363 0.191 0.036 Uiso 1 1 calc R
C25 C 0.2064(3) 0.6430(3) 0.23329(13) 0.0244(8) Uani 1 1 d .
H25A H 0.2309 0.7127 0.2208 0.037 Uiso 1 1 calc R
H25B H 0.278 0.5633 0.2291 0.037 Uiso 1 1 calc R
H25C H 0.1834 0.6528 0.2704 0.037 Uiso 1 1 calc R
C26 C 0.0545(3) 0.5346(3) 0.22350(13) 0.0237(8) Uani 1 1 d .
H26A H 0.0342 0.5465 0.2607 0.036 Uiso 1 1 calc R
H26B H 0.1255 0.4545 0.2193 0.036 Uiso 1 1 calc R
H26C H -0.0202 0.5338 0.2045 0.036 Uiso 1 1 calc R
C27 C 0.0194(3) 0.6456(3) 0.08351(12) 0.0144(6) Uani 1 1 d .
C28 C -0.0603(3) 0.7864(3) 0.07396(13) 0.0197(7) Uani 1 1 d .
H28A H -0.1236 0.7966 0.0464 0.03 Uiso 1 1 calc R
H28B H -0.0043 0.8307 0.0631 0.03 Uiso 1 1 calc R
H28C H -0.1038 0.8213 0.1063 0.03 Uiso 1 1 calc R
C29 C 0.0868(3) 0.5932(3) 0.03211(12) 0.0181(7) Uani 1 1 d .
H29A H 0.1347 0.5028 0.037 0.027 Uiso 1 1 calc R
H29B H 0.1454 0.6356 0.0224 0.027 Uiso 1 1 calc R
H29C H 0.0232 0.608 0.0043 0.027 Uiso 1 1 calc R
C30 C -0.0681(3) 0.5754(3) 0.09897(13) 0.0194(7) Uani 1 1 d .
H30A H -0.1256 0.5804 0.0697 0.029 Uiso 1 1 calc R
H30B H -0.1181 0.6137 0.1296 0.029 Uiso 1 1 calc R
H30C H -0.0166 0.4871 0.1075 0.029 Uiso 1 1 calc R
O31 O 0.6906(2) 0.34462(19) 0.36269(8) 0.0156(5) Uani 1 1 d .
C32 C 0.6675(3) 0.2639(3) 0.39943(12) 0.0161(7) Uani 1 1 d .
H32A H 0.6215 0.3128 0.4293 0.019 Uiso 1 1 calc R
H32B H 0.7498 0.2025 0.4127 0.019 Uiso 1 1 calc R
C33 C 0.5886(3) 0.1920(3) 0.37720(13) 0.0181(7) Uani 1 1 d .
C34 C 0.6584(3) 0.1143(3) 0.33149(13) 0.0222(7) Uani 1 1 d .
H34A H 0.6056 0.0725 0.3165 0.033 Uiso 1 1 calc R
H34B H 0.7392 0.0511 0.3439 0.033 Uiso 1 1 calc R
H34C H 0.6751 0.1696 0.3047 0.033 Uiso 1 1 calc R
C35 C 0.4608(3) 0.2849(3) 0.35744(16) 0.0319(9) Uani 1 1 d .
H35A H 0.4746 0.3418 0.3306 0.048 Uiso 1 1 calc R
H35B H 0.4134 0.3337 0.3866 0.048 Uiso 1 1 calc R
H35C H 0.412 0.239 0.3424 0.048 Uiso 1 1 calc R
C36 C 0.5692(4) 0.1055(4) 0.42055(15) 0.0389(10) Uani 1 1 d .
H36A H 0.5238 0.1558 0.4497 0.058 Uiso 1 1 calc R
H36B H 0.6522 0.0459 0.4328 0.058 Uiso 1 1 calc R
H36C H 0.5191 0.0592 0.4069 0.058 Uiso 1 1 calc R
C37 C 0.9124(3) 0.5553(3) 0.37371(11) 0.0109(6) Uani 1 1 d .
C38 C 1.0457(3) 0.5019(3) 0.36981(12) 0.0131(6) Uani 1 1 d .
C39 C 1.1089(3) 0.3630(3) 0.36125(13) 0.0158(7) Uani 1 1 d .
H39A H 1.1903 0.3286 0.381 0.019 Uiso 1 1 calc R
H39B H 1.1276 0.3489 0.3236 0.019 Uiso 1 1 calc R
C40 C 1.0428(3) 0.1489(3) 0.33862(12) 0.0159(7) Uani 1 1 d .
C41 C 0.9636(3) 0.2055(3) 0.28910(13) 0.0220(7) Uani 1 1 d .
H41A H 0.9781 0.1399 0.2636 0.033 Uiso 1 1 calc R
H41B H 0.989 0.2725 0.274 0.033 Uiso 1 1 calc R
H41C H 0.8731 0.2402 0.2981 0.033 Uiso 1 1 calc R
C42 C 1.1835(3) 0.0925(3) 0.32411(14) 0.0250(8) Uani 1 1 d .
H42A H 1.235 0.062 0.356 0.038 Uiso 1 1 calc R
H42B H 1.2082 0.1569 0.3061 0.038 Uiso 1 1 calc R
H42C H 1.1974 0.0224 0.301 0.038 Uiso 1 1 calc R
C43 C 1.0033(3) 0.0442(3) 0.36212(14) 0.0242(8) Uani 1 1 d .
H43A H 0.9158 0.0803 0.375 0.036 Uiso 1 1 calc R
H43B H 1.0605 0.0012 0.3912 0.036 Uiso 1 1 calc R
H43C H 1.0081 -0.0162 0.3352 0.036 Uiso 1 1 calc R
C44 C 1.0536(3) 0.2309(3) 0.45317(12) 0.0163(7) Uani 1 1 d .
C45 C 1.0507(3) 0.3486(3) 0.48037(13) 0.0224(7) Uani 1 1 d .
H45A H 0.9667 0.4152 0.4753 0.034 Uiso 1 1 calc R
H45B H 1.1161 0.3768 0.4653 0.034 Uiso 1 1 calc R
H45C H 1.0674 0.3291 0.5179 0.034 Uiso 1 1 calc R
C46 C 0.9568(3) 0.1846(3) 0.48076(13) 0.0244(8) Uani 1 1 d .
H46A H 0.98 0.1657 0.5178 0.037 Uiso 1 1 calc R
H46B H 0.9571 0.1086 0.4644 0.037 Uiso 1 1 calc R
H46C H 0.8716 0.2501 0.4777 0.037 Uiso 1 1 calc R
C47 C 1.1871(3) 0.1298(3) 0.45901(15) 0.0320(9) Uani 1 1 d .
H47A H 1.2485 0.1585 0.4407 0.048 Uiso 1 1 calc R
H47B H 1.1882 0.052 0.4439 0.048 Uiso 1 1 calc R
H47C H 1.2101 0.1141 0.4962 0.048 Uiso 1 1 calc R
C48 C 1.1194(3) 0.5756(3) 0.37167(12) 0.0154(7) Uani 1 1 d .
H48 H 1.2095 0.5367 0.3705 0.018 Uiso 1 1 calc R
C49 C 1.0637(3) 0.7046(3) 0.37526(12) 0.0161(7) Uani 1 1 d .
H49 H 1.1147 0.7544 0.3767 0.019 Uiso 1 1 calc R
C50 C 0.9325(3) 0.7598(3) 0.37675(12) 0.0142(7) Uani 1 1 d .
H50 H 0.8931 0.8486 0.3778 0.017 Uiso 1 1 calc R
C51 C 0.8575(3) 0.6875(3) 0.37667(11) 0.0122(6) Uani 1 1 d .
C52 C 0.7158(3) 0.7496(3) 0.38212(12) 0.0125(6) Uani 1 1 d .
H52A H 0.6833 0.8245 0.3581 0.015 Uiso 1 1 calc R
H52B H 0.6944 0.777 0.4184 0.015 Uiso 1 1 calc R
C53 C 0.5811(3) 0.6805(3) 0.29757(12) 0.0143(6) Uani 1 1 d .
C54 C 0.6938(3) 0.6875(3) 0.26487(13) 0.0218(7) Uani 1 1 d .
H54A H 0.6686 0.7036 0.2279 0.033 Uiso 1 1 calc R
H54B H 0.7663 0.6076 0.2689 0.033 Uiso 1 1 calc R
H54C H 0.7182 0.7556 0.2771 0.033 Uiso 1 1 calc R
C55 C 0.5439(3) 0.5748(3) 0.27674(13) 0.0223(7) Uani 1 1 d .
H55A H 0.4674 0.5738 0.2947 0.034 Uiso 1 1 calc R
H55B H 0.6138 0.4939 0.2831 0.034 Uiso 1 1 calc R
H55C H 0.5267 0.5891 0.239 0.034 Uiso 1 1 calc R
C56 C 0.4695(3) 0.8062(3) 0.29109(13) 0.0231(8) Uani 1 1 d .
H56A H 0.4515 0.8274 0.2537 0.035 Uiso 1 1 calc R
H56B H 0.4914 0.872 0.3072 0.035 Uiso 1 1 calc R
H56C H 0.394 0.7999 0.3082 0.035 Uiso 1 1 calc R
C57 C 0.5157(3) 0.6633(3) 0.41635(12) 0.0135(6) Uani 1 1 d .
C58 C 0.5855(3) 0.6018(3) 0.46768(12) 0.0186(7) Uani 1 1 d .
H58A H 0.6464 0.6408 0.4766 0.028 Uiso 1 1 calc R
H58B H 0.631 0.5118 0.4631 0.028 Uiso 1 1 calc R
H58C H 0.5234 0.6139 0.4959 0.028 Uiso 1 1 calc R
C59 C 0.4273(3) 0.5963(3) 0.40157(13) 0.0188(7) Uani 1 1 d .
H59A H 0.3727 0.5948 0.4314 0.028 Uiso 1 1 calc R
H59B H 0.478 0.51 0.3923 0.028 Uiso 1 1 calc R
H59C H 0.3742 0.641 0.3716 0.028 Uiso 1 1 calc R
C60 C 0.4360(3) 0.8027(3) 0.42515(13) 0.0214(7) Uani 1 1 d .
H60A H 0.3741 0.8088 0.453 0.032 Uiso 1 1 calc R
H60B H 0.391 0.8422 0.3927 0.032 Uiso 1 1 calc R
H60C H 0.4924 0.8457 0.4354 0.032 Uiso 1 1 calc R

loop_
_atom_site_aniso_label
_atom_site_aniso_U_11
_atom_site_aniso_U_22
_atom_site_aniso_U_33
_atom_site_aniso_U_23
_atom_site_aniso_U_13
_atom_site_aniso_U_12
Pd1 0.00844(13) 0.00822(12) 0.01256(12) -0.00089(9) 0.00018(9) -0.00306(9)
Pd2 0.00828(12) 0.00834(11) 0.01186(12) -0.00011(9) -0.00027(9) -0.00313(9)
P1 0.0109(4) 0.0084(4) 0.0153(4) -0.0009(3) 0.0009(3) -0.0024(3)
P2 0.0093(4) 0.0105(4) 0.0133(4) -0.0012(3) -0.0002(3) -0.0025(3)
P3 0.0107(4) 0.0093(4) 0.0149(4) 0.0005(3) -0.0012(3) -0.0029(3)
P4 0.0096(4) 0.0087(4) 0.0144(4) 0.0004(3) -0.0003(3) -0.0029(3)
O1 0.0139(12) 0.0153(11) 0.0212(12) -0.0035(9) 0.0023(9) -0.0099(9)
C2 0.0132(17) 0.0117(15) 0.0186(17) 0.0001(12) -0.0019(12) -0.0041(13)
C3 0.0155(17) 0.0114(15) 0.0214(17) -0.0022(13) -0.0016(13) -0.0067(13)
C4 0.0181(18) 0.0172(16) 0.0216(18) 0.0020(13) 0.0042(14) -0.0070(14)
C5 0.0163(19) 0.0207(18) 0.043(2) 0.0054(16) -0.0004(16) -0.0087(15)
C6 0.043(2) 0.0230(19) 0.028(2) -0.0024(15) -0.0075(17) -0.0213(17)
C7 0.0120(17) 0.0156(16) 0.0108(15) -0.0018(12) 0.0013(12) -0.0070(13)
C8 0.0133(17) 0.0140(15) 0.0095(15) -0.0009(12) 0.0004(12) -0.0036(13)
C9 0.0082(16) 0.0110(15) 0.0252(18) -0.0024(13) -0.0019(13) -0.0022(12)
C10 0.0175(18) 0.0120(15) 0.0183(17) -0.0049(13) 0.0073(13) -0.0026(13)
C11 0.031(2) 0.0240(18) 0.0188(18) -0.0026(14) 0.0085(15) -0.0124(16)
C12 0.025(2) 0.0237(19) 0.032(2) -0.0080(16) 0.0127(16) -0.0017(16)
C13 0.035(2) 0.0208(18) 0.0171(18) -0.0038(14) 0.0059(15) -0.0131(16)
C14 0.0115(16) 0.0119(15) 0.0196(17) -0.0008(12) -0.0014(12) -0.0038(12)
C15 0.0162(18) 0.0152(16) 0.030(2) 0.0023(14) -0.0043(14) -0.0006(14)
C16 0.0196(19) 0.0210(17) 0.0198(18) 0.0028(14) -0.0023(14) -0.0079(14)
C17 0.027(2) 0.0128(16) 0.0228(18) 0.0039(13) -0.0032(14) -0.0074(14)
C18 0.0084(16) 0.0199(17) 0.0174(17) -0.0024(13) 0.0026(12) -0.0052(13)
C19 0.0188(18) 0.0172(17) 0.0182(17) -0.0043(13) 0.0021(13) -0.0123(14)
C20 0.0166(18) 0.0091(15) 0.0168(16) -0.0021(12) 0.0000(13) -0.0061(13)
C21 0.0147(17) 0.0105(15) 0.0092(15) -0.0006(11) -0.0004(12) -0.0031(13)
C22 0.0154(17) 0.0109(15) 0.0173(16) -0.0020(12) 0.0003(13) -0.0055(13)
C23 0.0102(16) 0.0186(16) 0.0164(16) -0.0026(13) 0.0002(12) -0.0012(13)
C24 0.021(2) 0.0210(18) 0.027(2) -0.0089(15) 0.0068(15) -0.0030(15)
C25 0.0188(19) 0.036(2) 0.0168(18) -0.0059(15) 0.0012(14) -0.0080(16)
C26 0.0201(19) 0.0259(19) 0.0209(18) 0.0000(15) 0.0059(14) -0.0036(15)
C27 0.0121(16) 0.0108(15) 0.0200(17) -0.0008(12) -0.0021(12) -0.0038(12)
C28 0.0144(18) 0.0131(16) 0.0280(19) 0.0006(14) -0.0080(14) -0.0010(13)
C29 0.0179(18) 0.0185(17) 0.0184(17) -0.0031(13) -0.0046(13) -0.0069(14)
C30 0.0121(17) 0.0203(17) 0.0262(19) 0.0021(14) -0.0047(14) -0.0066(14)
O31 0.0176(12) 0.0150(11) 0.0187(12) 0.0020(9) -0.0005(9) -0.0113(10)
C32 0.0154(17) 0.0166(16) 0.0166(16) -0.0024(13) -0.0013(13) -0.0059(13)
C33 0.0177(19) 0.0144(16) 0.0249(18) -0.0031(14) 0.0037(14) -0.0089(14)
C34 0.0153(18) 0.0220(18) 0.029(2) -0.0089(15) -0.0044(14) -0.0052(14)
C35 0.017(2) 0.0238(19) 0.059(3) -0.0129(18) 0.0018(18) -0.0101(16)
C36 0.066(3) 0.037(2) 0.031(2) -0.0024(18) 0.007(2) -0.040(2)
C37 0.0113(16) 0.0121(15) 0.0093(15) 0.0021(12) -0.0021(12) -0.0044(13)
C38 0.0134(17) 0.0116(15) 0.0143(16) 0.0011(12) -0.0019(12) -0.0047(13)
C39 0.0103(16) 0.0147(16) 0.0229(18) -0.0003(13) -0.0002(13) -0.0051(13)
C40 0.0132(17) 0.0125(15) 0.0204(17) -0.0047(13) 0.0022(13) -0.0024(13)
C41 0.0224(19) 0.0216(18) 0.0208(18) -0.0088(14) 0.0031(14) -0.0061(15)
C42 0.0182(19) 0.0164(17) 0.035(2) -0.0054(15) 0.0036(15) 0.0006(14)
C43 0.033(2) 0.0175(17) 0.026(2) -0.0068(14) 0.0060(16) -0.0143(16)
C44 0.0179(18) 0.0113(15) 0.0177(17) 0.0034(12) -0.0078(13) -0.0032(13)
C45 0.029(2) 0.0222(18) 0.0180(18) 0.0016(14) -0.0089(14) -0.0120(15)
C46 0.035(2) 0.0221(18) 0.0193(18) 0.0020(14) -0.0039(15) -0.0144(16)
C47 0.028(2) 0.0248(19) 0.037(2) 0.0096(17) -0.0154(17) -0.0031(16)
C48 0.0115(17) 0.0172(17) 0.0183(17) 0.0019(13) -0.0015(13) -0.0063(13)
C49 0.0169(18) 0.0173(17) 0.0192(17) 0.0037(13) -0.0025(13) -0.0125(14)
C50 0.0180(18) 0.0112(15) 0.0143(16) 0.0004(12) 0.0002(13) -0.0064(13)
C51 0.0106(16) 0.0149(16) 0.0115(15) -0.0006(12) -0.0001(12) -0.0052(13)
C52 0.0128(16) 0.0051(13) 0.0189(16) 0.0003(12) -0.0013(12) -0.0023(12)
C53 0.0109(16) 0.0185(16) 0.0123(15) 0.0027(12) -0.0027(12) -0.0045(13)
C54 0.0196(19) 0.0294(19) 0.0170(17) 0.0035(14) -0.0021(14) -0.0103(15)
C55 0.023(2) 0.0276(19) 0.0167(17) -0.0009(14) -0.0064(14) -0.0097(16)
C56 0.0193(19) 0.0214(18) 0.0232(19) 0.0079(14) -0.0045(14) -0.0020(15)
C57 0.0095(16) 0.0111(14) 0.0184(16) -0.0003(12) 0.0021(12) -0.0020(12)
C58 0.0176(18) 0.0198(17) 0.0179(17) -0.0002(13) 0.0032(13) -0.0064(14)
C59 0.0142(17) 0.0210(17) 0.0223(18) 0.0001(14) 0.0038(13) -0.0080(14)
C60 0.0202(19) 0.0185(17) 0.0242(19) -0.0059(14) 0.0096(14) -0.0051(14)

loop_
_atom_type_symbol
_atom_type_description
_atom_type_scat_dispersion_real
_atom_type_scat_dispersion_imag
_atom_type_scat_source
C C 0.0033 0.0016 'International Tables Vol C Tables 4.2.6.8 and 6.1.1.4'
H H 0 0 'International Tables Vol C Tables 4.2.6.8 and 6.1.1.4'
O O 0.0106 0.006 'International Tables Vol C Tables 4.2.6.8 and 6.1.1.4'
P P 0.1023 0.0942 'International Tables Vol C Tables 4.2.6.8 and 6.1.1.4'
Pd Pd -0.9988 1.0072 'International Tables Vol C Tables 4.2.6.8 and 6.1.1.4'

loop_
_geom_angle_atom_site_label_1
_geom_angle_atom_site_label_2
_geom_angle_atom_site_label_3
_geom_angle
C7 Pd1 O1 171.99(10)
C7 Pd1 P2 82.20(9)
O1 Pd1 P2 93.80(6)
C7 Pd1 P1 83.02(9)
O1 Pd1 P1 101.02(6)
P2 Pd1 P1 165.17(3)
C37 Pd2 O31 171.90(10)
C37 Pd2 P4 82.21(9)
O31 Pd2 P4 94.05(6)
C37 Pd2 P3 83.54(9)
O31 Pd2 P3 100.29(6)
P4 Pd2 P3 165.66(3)
C9 P1 C10 104.60(15)
C9 P1 C14 102.80(14)
C10 P1 C14 112.68(13)
C9 P1 Pd1 99.61(10)
C10 P1 Pd1 115.27(10)
C14 P1 Pd1 118.82(10)
C22 P2 C27 103.08(14)
C22 P2 C23 106.30(14)
C27 P2 C23 113.93(14)
C22 P2 Pd1 104.00(10)
C27 P2 Pd1 116.08(10)
C23 P2 Pd1 111.98(10)
C39 P3 C40 102.74(14)
C39 P3 C44 104.53(15)
C40 P3 C44 112.75(14)
C39 P3 Pd2 100.41(10)
C40 P3 Pd2 118.18(10)
C44 P3 Pd2 115.34(10)
C52 P4 C57 103.54(14)
C52 P4 C53 105.64(14)
C57 P4 C53 113.98(14)
C52 P4 Pd2 104.12(10)
C57 P4 Pd2 114.91(10)
C53 P4 Pd2 113.12(10)
C2 O1 Pd1 123.99(18)
O1 C2 C3 112.4(2)
O1 C2 H2A 109.1
C3 C2 H2A 109.1
O1 C2 H2B 109.1
C3 C2 H2B 109.1
H2A C2 H2B 107.9
C5 C3 C6 109.4(3)
C5 C3 C4 108.6(3)
C6 C3 C4 109.9(3)
C5 C3 C2 110.0(2)
C6 C3 C2 108.0(3)
C4 C3 C2 110.9(3)
C3 C4 H4A 109.5
C3 C4 H4B 109.5
H4A C4 H4B 109.5
C3 C4 H4C 109.5
H4A C4 H4C 109.5
H4B C4 H4C 109.5
C3 C5 H5A 109.5
C3 C5 H5B 109.5
H5A C5 H5B 109.5
C3 C5 H5C 109.5
H5A C5 H5C 109.5
H5B C5 H5C 109.5
C3 C6 H6A 109.5
C3 C6 H6B 109.5
H6A C6 H6B 109.5
C3 C6 H6C 109.5
H6A C6 H6C 109.5
H6B C6 H6C 109.5
C8 C7 C21 116.8(3)
C8 C7 Pd1 120.8(2)
C21 C7 Pd1 122.4(2)
C18 C8 C7 121.3(3)
C18 C8 C9 120.2(3)
C7 C8 C9 118.5(3)
C8 C9 P1 108.9(2)
C8 C9 H9A 109.9
P1 C9 H9A 109.9
C8 C9 H9B 109.9
P1 C9 H9B 109.9
H9A C9 H9B 108.3
C13 C10 C12 109.8(3)
C13 C10 C11 106.9(3)
C12 C10 C11 108.8(3)
C13 C10 P1 110.0(2)
C12 C10 P1 113.9(2)
C11 C10 P1 107.2(2)
C10 C11 H11A 109.5
C10 C11 H11B 109.5
H11A C11 H11B 109.5
C10 C11 H11C 109.5
H11A C11 H11C 109.5
H11B C11 H11C 109.5
C10 C12 H12A 109.5
C10 C12 H12B 109.5
H12A C12 H12B 109.5
C10 C12 H12C 109.5
H12A C12 H12C 109.5
H12B C12 H12C 109.5
C10 C13 H13A 109.5
C10 C13 H13B 109.5
H13A C13 H13B 109.5
C10 C13 H13C 109.5
H13A C13 H13C 109.5
H13B C13 H13C 109.5
C17 C14 C15 108.1(3)
C17 C14 C16 108.3(3)
C15 C14 C16 109.4(3)
C17 C14 P1 112.0(2)
C15 C14 P1 114.1(2)
C16 C14 P1 104.9(2)
C14 C15 H15A 109.5
C14 C15 H15B 109.5
H15A C15 H15B 109.5
C14 C15 H15C 109.5
H15A C15 H15C 109.5
H15B C15 H15C 109.5
C14 C16 H16A 109.5
C14 C16 H16B 109.5
H16A C16 H16B 109.5
C14 C16 H16C 109.5
H16A C16 H16C 109.5
H16B C16 H16C 109.5
C14 C17 H17A 109.5
C14 C17 H17B 109.5
H17A C17 H17B 109.5
C14 C17 H17C 109.5
H17A C17 H17C 109.5
H17B C17 H17C 109.5
C8 C18 C19 120.8(3)
C8 C18 H18 119.6
C19 C18 H18 119.6
C20 C19 C18 119.1(3)
C20 C19 H19 120.4
C18 C19 H19 120.4
C19 C20 C21 120.7(3)
C19 C20 H20 119.7
C21 C20 H20 119.7
C20 C21 C7 121.2(3)
C20 C21 C22 119.7(3)
C7 C21 C22 119.1(3)
C21 C22 P2 108.3(2)
C21 C22 H22A 110
P2 C22 H22A 110
C21 C22 H22B 110
P2 C22 H22B 110
H22A C22 H22B 108.4
C24 C23 C25 109.0(3)
C24 C23 C26 110.1(3)
C25 C23 C26 107.6(3)
C24 C23 P2 114.3(2)
C25 C23 P2 106.1(2)
C26 C23 P2 109.4(2)
C23 C24 H24A 109.5
C23 C24 H24B 109.5
H24A C24 H24B 109.5
C23 C24 H24C 109.5
H24A C24 H24C 109.5
H24B C24 H24C 109.5
C23 C25 H25A 109.5
C23 C25 H25B 109.5
H25A C25 H25B 109.5
C23 C25 H25C 109.5
H25A C25 H25C 109.5
H25B C25 H25C 109.5
C23 C26 H26A 109.5
C23 C26 H26B 109.5
H26A C26 H26B 109.5
C23 C26 H26C 109.5
H26A C26 H26C 109.5
H26B C26 H26C 109.5
C30 C27 C29 108.7(2)
C30 C27 C28 109.7(3)
C29 C27 C28 108.4(3)
C30 C27 P2 109.8(2)
C29 C27 P2 105.1(2)
C28 C27 P2 114.9(2)
C27 C28 H28A 109.5
C27 C28 H28B 109.5
H28A C28 H28B 109.5
C27 C28 H28C 109.5
H28A C28 H28C 109.5
H28B C28 H28C 109.5
C27 C29 H29A 109.5
C27 C29 H29B 109.5
H29A C29 H29B 109.5
C27 C29 H29C 109.5
H29A C29 H29C 109.5
H29B C29 H29C 109.5
C27 C30 H30A 109.5
C27 C30 H30B 109.5
H30A C30 H30B 109.5
C27 C30 H30C 109.5
H30A C30 H30C 109.5
H30B C30 H30C 109.5
C32 O31 Pd2 125.76(18)
O31 C32 C33 112.9(3)
O31 C32 H32A 109
C33 C32 H32A 109
O31 C32 H32B 109
C33 C32 H32B 109
H32A C32 H32B 107.8
C35 C33 C34 108.4(3)
C35 C33 C36 110.3(3)
C34 C33 C36 109.7(3)
C35 C33 C32 109.7(3)
C34 C33 C32 110.1(3)
C36 C33 C32 108.7(3)
C33 C34 H34A 109.5
C33 C34 H34B 109.5
H34A C34 H34B 109.5
C33 C34 H34C 109.5
H34A C34 H34C 109.5
H34B C34 H34C 109.5
C33 C35 H35A 109.5
C33 C35 H35B 109.5
H35A C35 H35B 109.5
C33 C35 H35C 109.5
H35A C35 H35C 109.5
H35B C35 H35C 109.5
C33 C36 H36A 109.5
C33 C36 H36B 109.5
H36A C36 H36B 109.5
C33 C36 H36C 109.5
H36A C36 H36C 109.5
H36B C36 H36C 109.5
C38 C37 C51 116.7(3)
C38 C37 Pd2 120.7(2)
C51 C37 Pd2 122.6(2)
C48 C38 C37 121.2(3)
C48 C38 C39 119.6(3)
C37 C38 C39 119.2(3)
C38 C39 P3 109.3(2)
C38 C39 H39A 109.8
P3 C39 H39A 109.8
C38 C39 H39B 109.8
P3 C39 H39B 109.8
H39A C39 H39B 108.3
C42 C40 C43 108.6(3)
C42 C40 C41 109.2(3)
C43 C40 C41 109.4(3)
C42 C40 P3 113.9(2)
C43 C40 P3 111.1(2)
C41 C40 P3 104.5(2)
C40 C41 H41A 109.5
C40 C41 H41B 109.5
H41A C41 H41B 109.5
C40 C41 H41C 109.5
H41A C41 H41C 109.5
H41B C41 H41C 109.5
C40 C42 H42A 109.5
C40 C42 H42B 109.5
H42A C42 H42B 109.5
C40 C42 H42C 109.5
H42A C42 H42C 109.5
H42B C42 H42C 109.5
C40 C43 H43A 109.5
C40 C43 H43B 109.5
H43A C43 H43B 109.5
C40 C43 H43C 109.5
H43A C43 H43C 109.5
H43B C43 H43C 109.5
C45 C44 C47 108.9(3)
C45 C44 C46 107.5(3)
C47 C44 C46 109.5(3)
C45 C44 P3 105.7(2)
C47 C44 P3 114.4(2)
C46 C44 P3 110.5(2)
C44 C45 H45A 109.5
C44 C45 H45B 109.5
H45A C45 H45B 109.5
C44 C45 H45C 109.5
H45A C45 H45C 109.5
H45B C45 H45C 109.5
C44 C46 H46A 109.5
C44 C46 H46B 109.5
H46A C46 H46B 109.5
C44 C46 H46C 109.5
H46A C46 H46C 109.5
H46B C46 H46C 109.5
C44 C47 H47A 109.5
C44 C47 H47B 109.5
H47A C47 H47B 109.5
C44 C47 H47C 109.5
H47A C47 H47C 109.5
H47B C47 H47C 109.5
C49 C48 C38 121.1(3)
C49 C48 H48 119.5
C38 C48 H48 119.5
C50 C49 C48 118.8(3)
C50 C49 H49 120.6
C48 C49 H49 120.6
C49 C50 C51 121.0(3)
C49 C50 H50 119.5
C51 C50 H50 119.5
C50 C51 C37 121.2(3)
C50 C51 C52 119.6(3)
C37 C51 C52 119.1(3)
C51 C52 P4 108.65(19)
C51 C52 H52A 110
P4 C52 H52A 110
C51 C52 H52B 110
P4 C52 H52B 110
H52A C52 H52B 108.3
C56 C53 C55 110.0(3)
C56 C53 C54 108.6(3)
C55 C53 C54 108.1(3)
C56 C53 P4 114.9(2)
C55 C53 P4 109.1(2)
C54 C53 P4 106.0(2)
C53 C54 H54A 109.5
C53 C54 H54B 109.5
H54A C54 H54B 109.5
C53 C54 H54C 109.5
H54A C54 H54C 109.5
H54B C54 H54C 109.5
C53 C55 H55A 109.5
C53 C55 H55B 109.5
H55A C55 H55B 109.5
C53 C55 H55C 109.5
H55A C55 H55C 109.5
H55B C55 H55C 109.5
C53 C56 H56A 109.5
C53 C56 H56B 109.5
H56A C56 H56B 109.5
C53 C56 H56C 109.5
H56A C56 H56C 109.5
H56B C56 H56C 109.5
C59 C57 C60 109.2(3)
C59 C57 C58 108.5(2)
C60 C57 C58 109.1(3)
C59 C57 P4 110.0(2)
C60 C57 P4 114.3(2)
C58 C57 P4 105.6(2)
C57 C58 H58A 109.5
C57 C58 H58B 109.5
H58A C58 H58B 109.5
C57 C58 H58C 109.5
H58A C58 H58C 109.5
H58B C58 H58C 109.5
C57 C59 H59A 109.5
C57 C59 H59B 109.5
H59A C59 H59B 109.5
C57 C59 H59C 109.5
H59A C59 H59C 109.5
H59B C59 H59C 109.5
C57 C60 H60A 109.5
C57 C60 H60B 109.5
H60A C60 H60B 109.5
C57 C60 H60C 109.5
H60A C60 H60C 109.5
H60B C60 H60C 109.5

loop_
_geom_bond_atom_site_label_1
_geom_bond_atom_site_label_2
_geom_bond_distance
Pd1 C7 2.024(3)
Pd1 O1 2.081(2)
Pd1 P2 2.2853(8)
Pd1 P1 2.3247(8)
Pd2 C37 2.023(3)
Pd2 O31 2.075(2)
Pd2 P4 2.2906(8)
Pd2 P3 2.3204(8)
P1 C9 1.828(3)
P1 C10 1.874(3)
P1 C14 1.884(3)
P2 C22 1.833(3)
P2 C27 1.860(3)
P2 C23 1.869(3)
P3 C39 1.831(3)
P3 C40 1.874(3)
P3 C44 1.879(3)
P4 C52 1.825(3)
P4 C57 1.866(3)
P4 C53 1.872(3)
O1 C2 1.383(3)
C2 C3 1.547(4)
C2 H2A 0.99
C2 H2B 0.99
C3 C5 1.524(4)
C3 C6 1.528(4)
C3 C4 1.531(4)
C4 H4A 0.98
C4 H4B 0.98
C4 H4C 0.98
C5 H5A 0.98
C5 H5B 0.98
C5 H5C 0.98
C6 H6A 0.98
C6 H6B 0.98
C6 H6C 0.98
C7 C8 1.402(4)
C7 C21 1.418(4)
C8 C18 1.384(4)
C8 C9 1.508(4)
C9 H9A 0.99
C9 H9B 0.99
C10 C13 1.532(4)
C10 C12 1.535(4)
C10 C11 1.544(4)
C11 H11A 0.98
C11 H11B 0.98
C11 H11C 0.98
C12 H12A 0.98
C12 H12B 0.98
C12 H12C 0.98
C13 H13A 0.98
C13 H13B 0.98
C13 H13C 0.98
C14 C17 1.527(4)
C14 C15 1.533(4)
C14 C16 1.539(4)
C15 H15A 0.98
C15 H15B 0.98
C15 H15C 0.98
C16 H16A 0.98
C16 H16B 0.98
C16 H16C 0.98
C17 H17A 0.98
C17 H17B 0.98
C17 H17C 0.98
C18 C19 1.390(4)
C18 H18 0.95
C19 C20 1.378(4)
C19 H19 0.95
C20 C21 1.387(4)
C20 H20 0.95
C21 C22 1.504(4)
C22 H22A 0.99
C22 H22B 0.99
C23 C24 1.530(4)
C23 C25 1.532(4)
C23 C26 1.540(4)
C24 H24A 0.98
C24 H24B 0.98
C24 H24C 0.98
C25 H25A 0.98
C25 H25B 0.98
C25 H25C 0.98
C26 H26A 0.98
C26 H26B 0.98
C26 H26C 0.98
C27 C30 1.529(4)
C27 C29 1.541(4)
C27 C28 1.542(4)
C28 H28A 0.98
C28 H28B 0.98
C28 H28C 0.98
C29 H29A 0.98
C29 H29B 0.98
C29 H29C 0.98
C30 H30A 0.98
C30 H30B 0.98
C30 H30C 0.98
O31 C32 1.384(3)
C32 C33 1.542(4)
C32 H32A 0.99
C32 H32B 0.99
C33 C35 1.520(5)
C33 C34 1.525(4)
C33 C36 1.528(5)
C34 H34A 0.98
C34 H34B 0.98
C34 H34C 0.98
C35 H35A 0.98
C35 H35B 0.98
C35 H35C 0.98
C36 H36A 0.98
C36 H36B 0.98
C36 H36C 0.98
C37 C38 1.407(4)
C37 C51 1.414(4)
C38 C48 1.389(4)
C38 C39 1.509(4)
C39 H39A 0.99
C39 H39B 0.99
C40 C42 1.528(4)
C40 C43 1.529(4)
C40 C41 1.533(4)
C41 H41A 0.98
C41 H41B 0.98
C41 H41C 0.98
C42 H42A 0.98
C42 H42B 0.98
C42 H42C 0.98
C43 H43A 0.98
C43 H43B 0.98
C43 H43C 0.98
C44 C45 1.530(4)
C44 C47 1.530(4)
C44 C46 1.537(4)
C45 H45A 0.98
C45 H45B 0.98
C45 H45C 0.98
C46 H46A 0.98
C46 H46B 0.98
C46 H46C 0.98
C47 H47A 0.98
C47 H47B 0.98
C47 H47C 0.98
C48 C49 1.384(4)
C48 H48 0.95
C49 C50 1.382(4)
C49 H49 0.95
C50 C51 1.386(4)
C50 H50 0.95
C51 C52 1.501(4)
C52 H52A 0.99
C52 H52B 0.99
C53 C56 1.530(4)
C53 C55 1.534(4)
C53 C54 1.543(4)
C54 H54A 0.98
C54 H54B 0.98
C54 H54C 0.98
C55 H55A 0.98
C55 H55B 0.98
C55 H55C 0.98
C56 H56A 0.98
C56 H56B 0.98
C56 H56C 0.98
C57 C59 1.524(4)
C57 C60 1.542(4)
C57 C58 1.542(4)
C58 H58A 0.98
C58 H58B 0.98
C58 H58C 0.98
C59 H59A 0.98
C59 H59B 0.98
C59 H59C 0.98
C60 H60A 0.98
C60 H60B 0.98
C60 H60C 0.98
